data_4112545
loop_
_publ_author_name
'Kuangbiao Ma'
'Warren E. Piers'
'Yuan Gao'
'Masood Parvez'

_publ_section_title
;
 Isolation and Characterization of a Monomeric Cationic Titanium Hydride
;
_journal_name_full 'Journal of the American Chemical Society'
_journal_page_first 5668
_journal_page_last 5669
_journal_paper_doi 10.1021/ja048952i
_journal_volume 126
_journal_year 2004
_chemical_formula_sum 'C82 H64 B2 F40 N2 P2 Ti2'
_chemical_formula_weight 2016.72
_chemical_name_systematic
;
 ?
;
_space_group_IT_number 14
_symmetry_cell_setting monoclinic
_symmetry_space_group_name_Hall '-P 2yn'
_symmetry_space_group_name_H-M 'P 1 21/n 1'
_atom_sites_solution_hydrogens geom
_atom_sites_solution_primary direct
_atom_sites_solution_secondary difmap
_audit_creation_method SHELXL-97
_cell_angle_alpha 90.00
_cell_angle_beta 102.226(8)
_cell_angle_gamma 90.00
_cell_formula_units_Z 4
_cell_length_a 15.734(2)
_cell_length_b 24.833(3)
_cell_length_c 21.450(3)
_cell_measurement_reflns_used 27806
_cell_measurement_temperature 173(2)
_cell_measurement_theta_max 25.0
_cell_measurement_theta_min 3.0
_cell_volume 8190.9(19)
_computing_cell_refinement 'HKL DENZO (Otwinowski & Minor, 1997)'
_computing_data_collection 'COLLECT (Hooft, 1998)'
_computing_data_reduction 'SCALEPACK (Otwinowski & Minor, 1997)'
_computing_molecular_graphics 'ORTEPII (Johnson, 1976)'
_computing_publication_material 'SHELXL-97 (Sheldrick, 1997)'
_computing_structure_refinement 'SHELXL-97 (Sheldrick, 1997)'
_computing_structure_solution 'SAPI91 (Fan, 1991)'
_diffrn_ambient_temperature 173(2)
_diffrn_measured_fraction_theta_full 0.994
_diffrn_measured_fraction_theta_max 0.994
_diffrn_measurement_device_type 'Nonius KappaCCD'
_diffrn_measurement_method ' \w and \f '
_diffrn_radiation_monochromator graphite
_diffrn_radiation_source 'fine-focus sealed tube'
_diffrn_radiation_type MoK\a
_diffrn_radiation_wavelength 0.71073
_diffrn_reflns_av_R_equivalents 0.0365
_diffrn_reflns_av_sigmaI/netI 0.0582
_diffrn_reflns_limit_h_max 18
_diffrn_reflns_limit_h_min -18
_diffrn_reflns_limit_k_max 29
_diffrn_reflns_limit_k_min -29
_diffrn_reflns_limit_l_max 25
_diffrn_reflns_limit_l_min -25
_diffrn_reflns_number 27806
_diffrn_reflns_theta_full 25.04
_diffrn_reflns_theta_max 25.04
_diffrn_reflns_theta_min 3.09
_exptl_absorpt_coefficient_mu 0.373
_exptl_absorpt_correction_T_max 0.9708
_exptl_absorpt_correction_T_min 0.9292
_exptl_absorpt_correction_type multi-scan
_exptl_absorpt_process_details 'SORTAV: (Blessing, 1997)'
_exptl_crystal_colour blue
_exptl_crystal_density_diffrn 1.635
_exptl_crystal_description prismatic
_exptl_crystal_F_000 4056
_exptl_crystal_size_max 0.20
_exptl_crystal_size_mid 0.20
_exptl_crystal_size_min 0.08
_refine_diff_density_max 0.306
_refine_diff_density_min -0.389
_refine_diff_density_rms 0.058
_refine_ls_extinction_method none
_refine_ls_goodness_of_fit_ref 1.012
_refine_ls_hydrogen_treatment mixed
_refine_ls_matrix_type full
_refine_ls_number_parameters 1171
_refine_ls_number_reflns 14409
_refine_ls_number_restraints 0
_refine_ls_restrained_S_all 1.012
_refine_ls_R_factor_all 0.0719
_refine_ls_R_factor_gt 0.0403
_refine_ls_shift/su_max 0.001
_refine_ls_shift/su_mean 0.000
_refine_ls_structure_factor_coef Fsqd
_refine_ls_weighting_details 'calc w=1/[\s^2^(Fo^2^)+(0.0604P)^2^+1.6093P] where P=(Fo^2^+2Fc^2^)/3'
_refine_ls_weighting_scheme calc
_refine_ls_wR_factor_gt 0.0986
_refine_ls_wR_factor_ref 0.1162
_reflns_number_gt 10033
_reflns_number_total 14409
_reflns_threshold_expression >2sigma(I)
_cod_data_source_file ja048952isi20040329_054014.cif
_cod_data_source_block ma6
_cod_original_cell_volume 8190.9(18)
_cod_original_sg_symbol_Hall ' -P 2yn '
_cod_original_sg_symbol_H-M ' P 21/n '
_cod_database_code 4112545

loop_
_symmetry_equiv_pos_as_xyz
'x, y, z'
'-x+1/2, y+1/2, -z+1/2'
'-x, -y, -z'
'x-1/2, -y-1/2, z-1/2'

loop_
_atom_site_label
_atom_site_type_symbol
_atom_site_fract_x
_atom_site_fract_y
_atom_site_fract_z
_atom_site_U_iso_or_equiv
_atom_site_adp_type
_atom_site_occupancy
_atom_site_symmetry_multiplicity
_atom_site_calc_flag
_atom_site_refinement_flags
Ti1 Ti 0.95570(3) 0.466513(19) 0.82556(2) 0.02575(12) Uani 1 1 d .
Ti2 Ti 0.96337(3) 0.375470(19) 0.76747(2) 0.02502(12) Uani 1 1 d .
P1 P 1.08531(5) 0.47362(3) 0.71830(3) 0.03039(18) Uani 1 1 d .
P2 P 0.75651(5) 0.41289(3) 0.76832(3) 0.02611(17) Uani 1 1 d .
N1 N 1.02558(14) 0.44468(9) 0.76215(10) 0.0269(5) Uani 1 1 d .
N2 N 0.86250(14) 0.41505(8) 0.78872(10) 0.0256(5) Uani 1 1 d .
C1 C 0.9533(2) 0.45113(13) 0.93439(13) 0.0396(7) Uani 1 1 d .
H1 H 0.9169 0.4241 0.9460 0.048 Uiso 1 1 calc R
C2 C 0.9314(2) 0.50558(13) 0.92299(13) 0.0399(8) Uani 1 1 d .
H2 H 0.8775 0.5217 0.9257 0.048 Uiso 1 1 calc R
C3 C 1.0026(2) 0.53212(12) 0.90697(13) 0.0391(7) Uani 1 1 d .
H3 H 1.0053 0.5691 0.8961 0.047 Uiso 1 1 calc R
C4 C 1.06933(19) 0.49379(12) 0.90992(13) 0.0367(7) Uani 1 1 d .
H4 H 1.1257 0.5008 0.9025 0.044 Uiso 1 1 calc R
C5 C 1.0387(2) 0.44366(13) 0.92560(13) 0.0378(7) Uani 1 1 d .
H5 H 1.0698 0.4106 0.9296 0.045 Uiso 1 1 calc R
C6 C 1.2033(2) 0.45392(13) 0.74497(15) 0.0414(8) Uani 1 1 d .
C7 C 1.2176(2) 0.39537(13) 0.72566(16) 0.0451(8) Uani 1 1 d .
H7A H 1.2027 0.3922 0.6791 0.068 Uiso 1 1 calc R
H7B H 1.1805 0.3712 0.7444 0.068 Uiso 1 1 calc R
H7C H 1.2787 0.3855 0.7413 0.068 Uiso 1 1 calc R
C8 C 1.2276(2) 0.45554(15) 0.81852(15) 0.0513(9) Uani 1 1 d .
H8A H 1.1877 0.4325 0.8359 0.077 Uiso 1 1 calc R
H8B H 1.2233 0.4926 0.8332 0.077 Uiso 1 1 calc R
H8C H 1.2873 0.4425 0.8332 0.077 Uiso 1 1 calc R
C9 C 1.2663(2) 0.49010(15) 0.71799(19) 0.0590(10) Uani 1 1 d .
H9A H 1.2508 0.4893 0.6713 0.089 Uiso 1 1 calc R
H9B H 1.3259 0.4769 0.7326 0.089 Uiso 1 1 calc R
H9C H 1.2623 0.5271 0.7329 0.089 Uiso 1 1 calc R
C10 C 1.0723(2) 0.54892(12) 0.72468(16) 0.0449(8) Uani 1 1 d .
C11 C 0.9786(2) 0.56159(13) 0.72939(17) 0.0521(9) Uani 1 1 d .
H11A H 0.9646 0.5421 0.7656 0.078 Uiso 1 1 calc R
H11B H 0.9388 0.5504 0.6900 0.078 Uiso 1 1 calc R
H11C H 0.9726 0.6004 0.7355 0.078 Uiso 1 1 calc R
C12 C 1.0939(3) 0.58019(13) 0.66784(19) 0.0651(11) Uani 1 1 d .
H12A H 1.0580 0.5666 0.6280 0.098 Uiso 1 1 calc R
H12B H 1.1555 0.5753 0.6671 0.098 Uiso 1 1 calc R
H12C H 1.0820 0.6186 0.6723 0.098 Uiso 1 1 calc R
C13 C 1.1309(3) 0.57187(14) 0.78592(18) 0.0604(10) Uani 1 1 d .
H13A H 1.1189 0.5529 0.8232 0.091 Uiso 1 1 calc R
H13B H 1.1189 0.6104 0.7893 0.091 Uiso 1 1 calc R
H13C H 1.1921 0.5669 0.7841 0.091 Uiso 1 1 calc R
C14 C 1.04301(19) 0.45080(12) 0.63328(13) 0.0354(7) Uani 1 1 d .
C15 C 1.1041(2) 0.46385(14) 0.58779(15) 0.0503(9) Uani 1 1 d .
H15A H 1.1148 0.5027 0.5880 0.075 Uiso 1 1 calc R
H15B H 1.0769 0.4523 0.5445 0.075 Uiso 1 1 calc R
H15C H 1.1594 0.4448 0.6020 0.075 Uiso 1 1 calc R
C16 C 0.9541(2) 0.47639(14) 0.60652(15) 0.0496(9) Uani 1 1 d .
H16A H 0.9603 0.5156 0.6056 0.074 Uiso 1 1 calc R
H16B H 0.9136 0.4668 0.6337 0.074 Uiso 1 1 calc R
H16C H 0.9317 0.4631 0.5631 0.074 Uiso 1 1 calc R
C17 C 1.0264(2) 0.38968(12) 0.63260(13) 0.0392(7) Uani 1 1 d .
H17A H 1.0813 0.3708 0.6493 0.059 Uiso 1 1 calc R
H17B H 1.0028 0.3779 0.5888 0.059 Uiso 1 1 calc R
H17C H 0.9847 0.3814 0.6593 0.059 Uiso 1 1 calc R
C18 C 1.0574(2) 0.29912(11) 0.76485(14) 0.0363(7) Uani 1 1 d .
H18 H 1.0920 0.2958 0.7337 0.044 Uiso 1 1 calc R
C19 C 1.08275(19) 0.32405(12) 0.82442(14) 0.0378(7) Uani 1 1 d .
H19 H 1.1372 0.3409 0.8406 0.045 Uiso 1 1 calc R
C20 C 1.0136(2) 0.31983(12) 0.85599(14) 0.0376(7) Uani 1 1 d .
H20 H 1.0128 0.3335 0.8972 0.045 Uiso 1 1 calc R
C21 C 0.9455(2) 0.29172(11) 0.81575(14) 0.0353(7) Uani 1 1 d .
H21 H 0.8912 0.2824 0.8254 0.042 Uiso 1 1 calc R
C22 C 0.9722(2) 0.27989(11) 0.75895(14) 0.0375(7) Uani 1 1 d .
H22 H 0.9386 0.2620 0.7229 0.045 Uiso 1 1 calc R
C23 C 0.71875(19) 0.48282(11) 0.74113(13) 0.0336(7) Uani 1 1 d .
C24 C 0.7664(2) 0.52497(12) 0.78837(14) 0.0388(7) Uani 1 1 d .
H24A H 0.7524 0.5193 0.8303 0.058 Uiso 1 1 calc R
H24B H 0.7479 0.5611 0.7729 0.058 Uiso 1 1 calc R
H24C H 0.8293 0.5214 0.7920 0.058 Uiso 1 1 calc R
C25 C 0.7442(2) 0.49551(12) 0.67735(14) 0.0445(8) Uani 1 1 d .
H25A H 0.7157 0.4698 0.6449 0.067 Uiso 1 1 calc R
H25B H 0.8075 0.4926 0.6825 0.067 Uiso 1 1 calc R
H25C H 0.7257 0.5322 0.6640 0.067 Uiso 1 1 calc R
C26 C 0.6201(2) 0.49208(13) 0.73417(15) 0.0446(8) Uani 1 1 d .
H26A H 0.5879 0.4656 0.7043 0.067 Uiso 1 1 calc R
H26B H 0.6051 0.5285 0.7179 0.067 Uiso 1 1 calc R
H26C H 0.6047 0.4880 0.7759 0.067 Uiso 1 1 calc R
C27 C 0.72692(18) 0.36356(11) 0.70020(13) 0.0329(7) Uani 1 1 d .
C28 C 0.7976(2) 0.36800(12) 0.66009(13) 0.0394(7) Uani 1 1 d .
H28A H 0.8000 0.4051 0.6450 0.059 Uiso 1 1 calc R
H28B H 0.7833 0.3437 0.6234 0.059 Uiso 1 1 calc R
H28C H 0.8542 0.3580 0.6864 0.059 Uiso 1 1 calc R
C29 C 0.6368(2) 0.37446(14) 0.65715(15) 0.0502(9) Uani 1 1 d .
H29A H 0.6337 0.4120 0.6427 0.075 Uiso 1 1 calc R
H29B H 0.5915 0.3678 0.6813 0.075 Uiso 1 1 calc R
H29C H 0.6279 0.3505 0.6201 0.075 Uiso 1 1 calc R
C30 C 0.7277(2) 0.30461(11) 0.72139(15) 0.0405(7) Uani 1 1 d .
H30A H 0.6840 0.2993 0.7473 0.061 Uiso 1 1 calc R
H30B H 0.7853 0.2955 0.7467 0.061 Uiso 1 1 calc R
H30C H 0.7143 0.2813 0.6837 0.061 Uiso 1 1 calc R
C31 C 0.70629(19) 0.39155(12) 0.83651(13) 0.0333(7) Uani 1 1 d .
C32 C 0.7599(2) 0.34459(12) 0.87124(14) 0.0422(8) Uani 1 1 d .
H32A H 0.7584 0.3143 0.8417 0.063 Uiso 1 1 calc R
H32B H 0.7353 0.3333 0.9075 0.063 Uiso 1 1 calc R
H32C H 0.8202 0.3562 0.8867 0.063 Uiso 1 1 calc R
C33 C 0.6105(2) 0.37424(13) 0.81528(16) 0.0456(8) Uani 1 1 d .
H33A H 0.6060 0.3450 0.7840 0.068 Uiso 1 1 calc R
H33B H 0.5756 0.4050 0.7959 0.068 Uiso 1 1 calc R
H33C H 0.5890 0.3617 0.8524 0.068 Uiso 1 1 calc R
C34 C 0.7108(2) 0.43700(12) 0.88547(14) 0.0398(7) Uani 1 1 d .
H34A H 0.6772 0.4680 0.8653 0.060 Uiso 1 1 calc R
H34B H 0.7715 0.4477 0.9010 0.060 Uiso 1 1 calc R
H34C H 0.6865 0.4244 0.9213 0.060 Uiso 1 1 calc R
B1 B 0.8617(2) 0.15804(12) 0.54631(14) 0.0278(7) Uani 1 1 d .
B2 B 0.6634(2) 0.65578(13) 0.50537(15) 0.0287(7) Uani 1 1 d .
C35 C 0.84528(17) 0.21090(11) 0.49837(12) 0.0275(6) Uani 1 1 d .
C36 C 0.81962(17) 0.21067(11) 0.43225(13) 0.0292(6) Uani 1 1 d .
C37 C 0.79911(18) 0.25624(12) 0.39526(13) 0.0353(7) Uani 1 1 d .
C38 C 0.80454(19) 0.30567(12) 0.42438(15) 0.0379(7) Uani 1 1 d .
C39 C 0.82888(19) 0.30855(11) 0.48930(15) 0.0349(7) Uani 1 1 d .
C40 C 0.84746(18) 0.26193(11) 0.52437(13) 0.0297(6) Uani 1 1 d .
C41 C 0.86818(17) 0.10123(11) 0.50695(12) 0.0270(6) Uani 1 1 d .
C42 C 0.93481(18) 0.09588(11) 0.47336(13) 0.0307(6) Uani 1 1 d .
C43 C 0.94929(19) 0.05037(12) 0.44056(13) 0.0354(7) Uani 1 1 d .
C44 C 0.8967(2) 0.00640(12) 0.44022(13) 0.0359(7) Uani 1 1 d .
C45 C 0.83045(19) 0.00871(11) 0.47226(13) 0.0306(6) Uani 1 1 d .
C46 C 0.81821(18) 0.05507(11) 0.50511(12) 0.0277(6) Uani 1 1 d .
C47 C 0.95541(18) 0.15860(11) 0.59915(13) 0.0305(6) Uani 1 1 d .
C48 C 0.97318(18) 0.11734(12) 0.64422(13) 0.0329(7) Uani 1 1 d .
C49 C 1.0494(2) 0.11170(13) 0.68872(13) 0.0406(8) Uani 1 1 d .
C50 C 1.1146(2) 0.14884(15) 0.69062(15) 0.0485(9) Uani 1 1 d .
C51 C 1.1022(2) 0.18983(15) 0.64728(16) 0.0475(9) Uani 1 1 d .
C52 C 1.02490(19) 0.19375(12) 0.60248(14) 0.0384(7) Uani 1 1 d .
C53 C 0.77622(17) 0.16003(10) 0.58041(12) 0.0251(6) Uani 1 1 d .
C54 C 0.77541(17) 0.16802(10) 0.64450(12) 0.0274(6) Uani 1 1 d .
C55 C 0.70116(19) 0.16959(11) 0.66875(12) 0.0310(6) Uani 1 1 d .
C56 C 0.62138(18) 0.16577(11) 0.62876(13) 0.0317(7) Uani 1 1 d .
C57 C 0.61683(18) 0.15976(11) 0.56447(13) 0.0300(6) Uani 1 1 d .
C58 C 0.69315(18) 0.15698(10) 0.54253(12) 0.0257(6) Uani 1 1 d .
C59 C 0.76145(18) 0.67390(10) 0.54347(12) 0.0272(6) Uani 1 1 d .
C60 C 0.78635(17) 0.70021(11) 0.60220(13) 0.0282(6) Uani 1 1 d .
C61 C 0.87107(19) 0.71289(11) 0.63023(13) 0.0318(7) Uani 1 1 d .
C62 C 0.93760(18) 0.70059(11) 0.60022(13) 0.0329(7) Uani 1 1 d .
C63 C 0.91746(18) 0.67597(12) 0.54189(13) 0.0336(7) Uani 1 1 d .
C64 C 0.83186(18) 0.66434(11) 0.51517(12) 0.0299(6) Uani 1 1 d .
C65 C 0.58688(17) 0.66797(10) 0.54607(12) 0.0277(6) Uani 1 1 d .
C66 C 0.59249(17) 0.64449(11) 0.60536(13) 0.0279(6) Uani 1 1 d .
C67 C 0.53142(19) 0.64939(11) 0.64235(13) 0.0329(7) Uani 1 1 d .
C68 C 0.45737(18) 0.67889(11) 0.62013(14) 0.0343(7) Uani 1 1 d .
C69 C 0.44641(18) 0.70217(11) 0.56113(14) 0.0346(7) Uani 1 1 d .
C70 C 0.50952(18) 0.69632(11) 0.52541(13) 0.0311(6) Uani 1 1 d .
C71 C 0.64706(18) 0.69144(11) 0.43845(13) 0.0304(6) Uani 1 1 d .
C72 C 0.64960(19) 0.74715(12) 0.44237(13) 0.0345(7) Uani 1 1 d .
C73 C 0.6383(2) 0.78152(12) 0.39090(15) 0.0405(7) Uani 1 1 d .
C74 C 0.6223(2) 0.76031(13) 0.33041(15) 0.0446(8) Uani 1 1 d .
C75 C 0.6193(2) 0.70592(13) 0.32293(14) 0.0418(8) Uani 1 1 d .
C76 C 0.6333(2) 0.67290(11) 0.37612(13) 0.0350(7) Uani 1 1 d .
C77 C 0.65603(17) 0.58992(11) 0.49325(12) 0.0269(6) Uani 1 1 d .
C78 C 0.71666(18) 0.55018(11) 0.51544(12) 0.0309(6) Uani 1 1 d .
C79 C 0.7028(2) 0.49591(11) 0.50386(14) 0.0372(7) Uani 1 1 d .
C80 C 0.6256(2) 0.47761(11) 0.46940(14) 0.0407(8) Uani 1 1 d .
C81 C 0.56157(19) 0.51491(12) 0.44702(13) 0.0376(7) Uani 1 1 d .
C82 C 0.57797(18) 0.56840(12) 0.45980(13) 0.0323(7) Uani 1 1 d .
F1 F 0.81070(11) 0.16352(6) 0.39893(7) 0.0391(4) Uani 1 1 d .
F2 F 0.77441(12) 0.25225(8) 0.33133(7) 0.0497(5) Uani 1 1 d .
F3 F 0.78489(12) 0.35082(7) 0.38942(9) 0.0549(5) Uani 1 1 d .
F4 F 0.83511(12) 0.35714(7) 0.51838(9) 0.0499(5) Uani 1 1 d .
F5 F 0.86864(11) 0.26801(6) 0.58877(7) 0.0396(4) Uani 1 1 d .
F6 F 0.98843(11) 0.13799(7) 0.47073(8) 0.0433(4) Uani 1 1 d .
F7 F 1.01458(12) 0.04859(8) 0.40880(9) 0.0554(5) Uani 1 1 d .
F8 F 0.90829(13) -0.03827(7) 0.40736(8) 0.0533(5) Uani 1 1 d .
F9 F 0.77649(11) -0.03374(6) 0.47028(8) 0.0409(4) Uani 1 1 d .
F10 F 0.75259(10) 0.05248(6) 0.53716(7) 0.0352(4) Uani 1 1 d .
F11 F 0.91122(11) 0.07916(6) 0.64507(7) 0.0390(4) Uani 1 1 d .
F12 F 1.06142(13) 0.06951(8) 0.72922(8) 0.0567(5) Uani 1 1 d .
F13 F 1.18979(12) 0.14377(10) 0.73371(9) 0.0704(6) Uani 1 1 d .
F14 F 1.16534(12) 0.22659(9) 0.64798(11) 0.0713(6) Uani 1 1 d .
F15 F 1.02097(11) 0.23494(7) 0.56021(9) 0.0509(5) Uani 1 1 d .
F16 F 0.85043(10) 0.17526(7) 0.68818(7) 0.0380(4) Uani 1 1 d .
F17 F 0.70694(12) 0.17508(7) 0.73215(7) 0.0454(4) Uani 1 1 d .
F18 F 0.54834(11) 0.16763(8) 0.65199(8) 0.0482(5) Uani 1 1 d .
F19 F 0.53875(10) 0.15653(7) 0.52406(8) 0.0412(4) Uani 1 1 d .
F20 F 0.68336(10) 0.14981(6) 0.47849(7) 0.0311(4) Uani 1 1 d .
F21 F 0.72653(10) 0.71539(6) 0.63546(7) 0.0347(4) Uani 1 1 d .
F22 F 0.89036(11) 0.73748(7) 0.68782(7) 0.0432(4) Uani 1 1 d .
F23 F 1.02018(11) 0.71262(8) 0.62766(8) 0.0478(5) Uani 1 1 d .
F24 F 0.98135(11) 0.66234(7) 0.51169(8) 0.0476(5) Uani 1 1 d .
F25 F 0.81686(10) 0.63987(7) 0.45697(7) 0.0406(4) Uani 1 1 d .
F26 F 0.66338(10) 0.61409(6) 0.63011(7) 0.0367(4) Uani 1 1 d .
F27 F 0.54403(12) 0.62540(7) 0.69998(8) 0.0456(4) Uani 1 1 d .
F28 F 0.39693(11) 0.68430(7) 0.65532(9) 0.0496(5) Uani 1 1 d .
F29 F 0.37361(11) 0.73086(7) 0.53735(9) 0.0489(5) Uani 1 1 d .
F30 F 0.48956(10) 0.71981(7) 0.46687(8) 0.0403(4) Uani 1 1 d .
F31 F 0.66176(11) 0.77088(6) 0.50065(8) 0.0424(4) Uani 1 1 d .
F32 F 0.64198(13) 0.83550(7) 0.39956(9) 0.0562(5) Uani 1 1 d .
F33 F 0.60862(15) 0.79308(8) 0.27898(9) 0.0649(6) Uani 1 1 d .
F34 F 0.60288(14) 0.68408(8) 0.26358(8) 0.0595(6) Uani 1 1 d .
F35 F 0.63255(12) 0.61921(7) 0.36301(7) 0.0446(4) Uani 1 1 d .
F36 F 0.79588(10) 0.56261(6) 0.55209(8) 0.0385(4) Uani 1 1 d .
F37 F 0.76620(12) 0.45978(7) 0.52778(9) 0.0544(5) Uani 1 1 d .
F38 F 0.61125(14) 0.42485(7) 0.45851(10) 0.0627(6) Uani 1 1 d .
F39 F 0.48330(12) 0.49816(7) 0.41315(9) 0.0535(5) Uani 1 1 d .
F40 F 0.51141(10) 0.60247(7) 0.43659(8) 0.0420(4) Uani 1 1 d .

loop_
_atom_site_aniso_label
_atom_site_aniso_U_11
_atom_site_aniso_U_22
_atom_site_aniso_U_33
_atom_site_aniso_U_23
_atom_site_aniso_U_13
_atom_site_aniso_U_12
Ti1 0.0278(3) 0.0254(3) 0.0235(2) -0.0041(2) 0.0042(2) 0.0011(2)
Ti2 0.0261(3) 0.0213(3) 0.0267(2) -0.00074(19) 0.0032(2) 0.0033(2)
P1 0.0331(4) 0.0276(4) 0.0329(4) -0.0038(3) 0.0124(3) -0.0023(3)
P2 0.0256(4) 0.0253(4) 0.0264(4) -0.0018(3) 0.0033(3) 0.0034(3)
N1 0.0270(13) 0.0268(12) 0.0264(11) -0.0005(10) 0.0045(10) -0.0007(10)
N2 0.0274(13) 0.0217(12) 0.0259(11) 0.0005(9) 0.0017(9) 0.0032(10)
C1 0.0421(19) 0.054(2) 0.0221(14) -0.0042(14) 0.0044(13) -0.0065(16)
C2 0.0338(18) 0.056(2) 0.0295(15) -0.0177(14) 0.0068(13) 0.0050(15)
C3 0.046(2) 0.0337(17) 0.0351(16) -0.0147(13) 0.0034(14) -0.0006(15)
C4 0.0278(16) 0.0492(19) 0.0312(15) -0.0127(14) 0.0016(12) -0.0048(14)
C5 0.0414(19) 0.0413(18) 0.0267(15) -0.0067(13) -0.0015(13) 0.0049(15)
C6 0.0310(17) 0.0447(19) 0.0498(18) -0.0114(15) 0.0118(14) -0.0068(14)
C7 0.0335(18) 0.048(2) 0.054(2) -0.0071(16) 0.0112(15) 0.0065(15)
C8 0.0319(18) 0.067(2) 0.0505(19) -0.0152(17) -0.0016(15) 0.0017(17)
C9 0.044(2) 0.060(2) 0.081(3) -0.020(2) 0.0284(19) -0.0158(18)
C10 0.055(2) 0.0284(17) 0.059(2) -0.0025(15) 0.0307(17) -0.0033(15)
C11 0.073(3) 0.0284(17) 0.063(2) 0.0046(16) 0.034(2) 0.0099(17)
C12 0.093(3) 0.0325(19) 0.086(3) 0.0096(18) 0.057(2) 0.0020(19)
C13 0.073(3) 0.0364(19) 0.080(3) -0.0187(18) 0.036(2) -0.0165(18)
C14 0.0388(18) 0.0397(17) 0.0296(15) -0.0016(13) 0.0121(13) 0.0013(14)
C15 0.063(2) 0.052(2) 0.0436(18) 0.0009(16) 0.0271(17) 0.0050(17)
C16 0.051(2) 0.062(2) 0.0354(17) 0.0048(16) 0.0071(15) 0.0185(18)
C17 0.0377(18) 0.0485(19) 0.0319(16) -0.0100(14) 0.0088(13) -0.0018(15)
C18 0.0359(18) 0.0262(16) 0.0487(18) 0.0007(13) 0.0130(14) 0.0093(13)
C19 0.0290(17) 0.0298(16) 0.0491(18) 0.0051(14) -0.0045(14) 0.0065(13)
C20 0.0418(19) 0.0337(17) 0.0341(16) 0.0053(13) 0.0010(14) 0.0072(14)
C21 0.0339(17) 0.0244(15) 0.0463(18) 0.0093(13) 0.0054(14) 0.0045(13)
C22 0.0416(19) 0.0216(15) 0.0445(17) 0.0000(13) -0.0018(14) 0.0032(13)
C23 0.0362(17) 0.0304(16) 0.0332(15) -0.0001(12) 0.0049(13) 0.0113(13)
C24 0.0406(19) 0.0301(16) 0.0452(17) -0.0008(14) 0.0078(14) 0.0047(14)
C25 0.059(2) 0.0335(17) 0.0419(17) 0.0092(14) 0.0135(16) 0.0138(16)
C26 0.0366(18) 0.0443(19) 0.0491(19) -0.0071(15) 0.0002(15) 0.0138(15)
C27 0.0315(16) 0.0304(16) 0.0339(15) -0.0054(12) 0.0003(12) 0.0038(13)
C28 0.051(2) 0.0358(17) 0.0317(15) -0.0049(13) 0.0080(14) 0.0109(15)
C29 0.042(2) 0.053(2) 0.0451(19) -0.0173(16) -0.0123(15) 0.0082(16)
C30 0.0435(19) 0.0297(16) 0.0481(18) -0.0082(14) 0.0094(15) -0.0011(14)
C31 0.0320(16) 0.0348(16) 0.0339(15) -0.0017(13) 0.0086(13) -0.0011(13)
C32 0.047(2) 0.0407(18) 0.0413(17) 0.0077(14) 0.0141(15) 0.0000(15)
C33 0.0378(19) 0.0443(19) 0.058(2) -0.0083(16) 0.0184(16) -0.0048(15)
C34 0.0406(19) 0.0447(19) 0.0365(16) -0.0050(14) 0.0139(14) 0.0005(15)
B1 0.0294(18) 0.0238(16) 0.0299(16) -0.0011(13) 0.0053(14) 0.0004(13)
B2 0.0286(18) 0.0252(17) 0.0314(16) 0.0015(13) 0.0045(14) 0.0032(14)
C35 0.0216(15) 0.0282(15) 0.0336(15) 0.0015(12) 0.0080(12) -0.0015(12)
C36 0.0239(15) 0.0289(15) 0.0367(16) 0.0003(13) 0.0107(12) -0.0017(12)
C37 0.0261(16) 0.0460(19) 0.0350(16) 0.0104(14) 0.0091(13) 0.0003(14)
C38 0.0279(17) 0.0336(17) 0.055(2) 0.0207(15) 0.0146(14) 0.0019(13)
C39 0.0294(16) 0.0250(16) 0.0534(19) -0.0007(14) 0.0155(14) -0.0021(13)
C40 0.0257(15) 0.0296(16) 0.0352(15) 0.0019(12) 0.0095(12) 0.0005(12)
C41 0.0265(15) 0.0280(15) 0.0252(13) 0.0002(11) 0.0025(11) 0.0021(12)
C42 0.0263(15) 0.0332(16) 0.0326(15) 0.0024(12) 0.0061(12) 0.0002(13)
C43 0.0282(16) 0.0461(19) 0.0344(15) -0.0043(14) 0.0122(13) 0.0090(14)
C44 0.0426(18) 0.0332(17) 0.0304(15) -0.0075(13) 0.0039(13) 0.0137(14)
C45 0.0343(17) 0.0244(15) 0.0313(15) 0.0001(12) 0.0029(13) 0.0005(13)
C46 0.0294(16) 0.0280(15) 0.0263(14) 0.0005(12) 0.0069(12) 0.0055(12)
C47 0.0277(16) 0.0312(16) 0.0330(15) -0.0051(12) 0.0075(12) 0.0029(12)
C48 0.0290(16) 0.0376(17) 0.0308(15) -0.0058(13) 0.0034(12) 0.0080(14)
C49 0.0408(19) 0.050(2) 0.0308(16) -0.0054(15) 0.0061(14) 0.0217(16)
C50 0.0289(18) 0.068(2) 0.0438(19) -0.0177(18) -0.0030(15) 0.0192(17)
C51 0.0223(17) 0.059(2) 0.059(2) -0.0206(18) 0.0050(15) -0.0101(16)
C52 0.0316(18) 0.0383(18) 0.0440(17) -0.0035(14) 0.0053(14) 0.0008(14)
C53 0.0287(15) 0.0179(13) 0.0287(14) -0.0015(11) 0.0060(12) 0.0006(11)
C54 0.0259(15) 0.0236(14) 0.0311(15) -0.0041(12) 0.0027(12) 0.0017(12)
C55 0.0411(18) 0.0256(15) 0.0278(14) -0.0020(12) 0.0110(13) 0.0030(13)
C56 0.0292(17) 0.0292(16) 0.0418(17) -0.0019(13) 0.0190(13) -0.0008(13)
C57 0.0254(16) 0.0287(15) 0.0352(15) 0.0010(12) 0.0050(12) 0.0011(12)
C58 0.0319(16) 0.0228(14) 0.0230(14) -0.0010(11) 0.0074(12) 0.0012(11)
C59 0.0296(16) 0.0218(14) 0.0313(14) 0.0015(12) 0.0091(12) 0.0007(12)
C60 0.0252(15) 0.0279(15) 0.0336(15) -0.0018(12) 0.0105(12) 0.0031(12)
C61 0.0346(17) 0.0295(15) 0.0309(15) -0.0074(12) 0.0062(13) -0.0025(13)
C62 0.0218(15) 0.0340(16) 0.0419(17) -0.0038(13) 0.0046(13) -0.0027(12)
C63 0.0283(16) 0.0374(17) 0.0398(16) -0.0030(14) 0.0174(13) 0.0002(13)
C64 0.0328(17) 0.0283(15) 0.0295(14) -0.0039(12) 0.0088(12) 0.0007(13)
C65 0.0274(15) 0.0223(14) 0.0334(15) 0.0004(12) 0.0065(12) 0.0016(12)
C66 0.0235(15) 0.0228(14) 0.0364(15) 0.0003(12) 0.0039(12) 0.0038(12)
C67 0.0382(18) 0.0287(16) 0.0339(16) -0.0022(13) 0.0123(13) -0.0086(13)
C68 0.0269(16) 0.0313(16) 0.0485(18) -0.0121(14) 0.0168(14) -0.0056(13)
C69 0.0228(16) 0.0289(16) 0.0509(18) -0.0058(14) 0.0053(13) 0.0035(12)
C70 0.0289(16) 0.0270(15) 0.0368(16) -0.0010(12) 0.0055(13) -0.0009(12)
C71 0.0280(16) 0.0299(16) 0.0338(15) 0.0063(12) 0.0076(12) 0.0056(12)
C72 0.0303(16) 0.0342(17) 0.0375(16) 0.0062(14) 0.0040(13) 0.0025(13)
C73 0.0397(18) 0.0278(17) 0.053(2) 0.0101(15) 0.0082(15) 0.0027(14)
C74 0.050(2) 0.044(2) 0.0412(18) 0.0212(15) 0.0113(15) 0.0063(16)
C75 0.046(2) 0.048(2) 0.0326(16) 0.0047(14) 0.0098(14) 0.0054(15)
C76 0.0385(18) 0.0305(16) 0.0374(16) 0.0047(13) 0.0112(13) 0.0075(14)
C77 0.0254(15) 0.0282(15) 0.0263(14) 0.0017(11) 0.0036(11) 0.0024(12)
C78 0.0286(16) 0.0306(16) 0.0300(14) 0.0006(12) -0.0016(12) -0.0009(12)
C79 0.0430(19) 0.0265(16) 0.0385(17) 0.0012(13) 0.0008(14) 0.0083(14)
C80 0.054(2) 0.0229(16) 0.0411(17) -0.0058(13) 0.0006(15) -0.0077(15)
C81 0.0349(18) 0.0402(18) 0.0334(16) -0.0037(14) -0.0024(13) -0.0107(14)
C82 0.0303(16) 0.0345(17) 0.0291(14) 0.0028(13) -0.0008(12) 0.0052(13)
F1 0.0479(11) 0.0381(10) 0.0307(8) -0.0019(7) 0.0068(8) 0.0011(8)
F2 0.0532(12) 0.0615(12) 0.0343(9) 0.0162(9) 0.0094(8) 0.0029(9)
F3 0.0523(12) 0.0416(11) 0.0726(13) 0.0291(10) 0.0167(10) 0.0021(9)
F4 0.0562(12) 0.0255(9) 0.0707(12) -0.0005(9) 0.0198(10) 0.0013(8)
F5 0.0478(11) 0.0301(9) 0.0403(9) -0.0064(7) 0.0081(8) 0.0010(8)
F6 0.0345(10) 0.0462(11) 0.0543(10) -0.0038(8) 0.0207(8) -0.0048(8)
F7 0.0473(12) 0.0663(13) 0.0622(12) -0.0074(10) 0.0335(10) 0.0099(10)
F8 0.0660(13) 0.0439(11) 0.0519(11) -0.0170(9) 0.0168(10) 0.0153(9)
F9 0.0509(11) 0.0257(9) 0.0449(10) -0.0043(7) 0.0076(8) -0.0022(8)
F10 0.0374(10) 0.0278(9) 0.0450(9) -0.0006(7) 0.0193(8) -0.0025(7)
F11 0.0425(10) 0.0360(10) 0.0383(9) 0.0051(7) 0.0082(8) 0.0059(8)
F12 0.0596(13) 0.0680(13) 0.0390(10) 0.0072(9) 0.0027(9) 0.0346(10)
F13 0.0356(11) 0.1049(18) 0.0599(12) -0.0202(12) -0.0139(9) 0.0232(11)
F14 0.0306(11) 0.0838(16) 0.0939(16) -0.0159(13) 0.0010(10) -0.0136(11)
F15 0.0340(10) 0.0482(11) 0.0695(12) 0.0074(10) 0.0089(9) -0.0089(8)
F16 0.0341(10) 0.0477(10) 0.0296(8) -0.0091(7) 0.0006(7) 0.0039(8)
F17 0.0535(12) 0.0561(12) 0.0302(9) -0.0069(8) 0.0168(8) 0.0052(9)
F18 0.0380(10) 0.0598(12) 0.0533(11) -0.0074(9) 0.0242(9) -0.0006(9)
F19 0.0238(9) 0.0533(11) 0.0452(9) -0.0061(8) 0.0043(7) -0.0012(8)
F20 0.0275(9) 0.0387(9) 0.0267(8) -0.0020(7) 0.0047(6) -0.0016(7)
F21 0.0299(9) 0.0383(9) 0.0385(9) -0.0079(7) 0.0136(7) 0.0014(7)
F22 0.0366(10) 0.0541(11) 0.0385(9) -0.0139(8) 0.0070(8) -0.0036(8)
F23 0.0271(10) 0.0612(12) 0.0545(11) -0.0121(9) 0.0070(8) -0.0074(9)
F24 0.0320(10) 0.0615(12) 0.0543(11) -0.0150(9) 0.0204(8) -0.0013(9)
F25 0.0359(10) 0.0513(11) 0.0366(9) -0.0133(8) 0.0121(7) 0.0019(8)
F26 0.0379(10) 0.0343(9) 0.0383(9) 0.0094(7) 0.0088(7) 0.0086(8)
F27 0.0530(12) 0.0495(11) 0.0386(9) 0.0035(8) 0.0193(8) -0.0043(9)
F28 0.0397(11) 0.0561(12) 0.0608(11) -0.0113(9) 0.0282(9) -0.0046(9)
F29 0.0254(10) 0.0495(11) 0.0718(12) 0.0016(9) 0.0101(8) 0.0113(8)
F30 0.0319(9) 0.0435(10) 0.0435(10) 0.0108(8) 0.0033(7) 0.0114(8)
F31 0.0514(11) 0.0288(9) 0.0428(10) 0.0015(8) 0.0006(8) 0.0018(8)
F32 0.0706(14) 0.0289(10) 0.0648(12) 0.0148(9) 0.0050(10) -0.0027(9)
F33 0.0915(17) 0.0542(13) 0.0488(11) 0.0275(10) 0.0143(11) 0.0084(11)
F34 0.0861(16) 0.0591(13) 0.0340(10) 0.0072(9) 0.0143(10) 0.0167(11)
F35 0.0667(12) 0.0342(10) 0.0345(9) 0.0014(7) 0.0141(8) 0.0103(9)
F36 0.0303(9) 0.0301(9) 0.0485(10) -0.0021(7) -0.0071(8) 0.0052(7)
F37 0.0578(13) 0.0282(10) 0.0667(12) -0.0029(9) -0.0104(10) 0.0133(9)
F38 0.0749(15) 0.0284(10) 0.0751(13) -0.0104(9) -0.0057(11) -0.0090(10)
F39 0.0454(11) 0.0511(12) 0.0545(11) -0.0080(9) -0.0109(9) -0.0148(9)
F40 0.0294(9) 0.0450(10) 0.0453(10) 0.0020(8) -0.0065(7) 0.0047(8)

loop_
_atom_type_symbol
_atom_type_description
_atom_type_scat_dispersion_real
_atom_type_scat_dispersion_imag
_atom_type_scat_source
C C 0.0033 0.0016 'International Tables Vol C Tables 4.2.6.8 and 6.1.1.4'
H H 0.0000 0.0000 'International Tables Vol C Tables 4.2.6.8 and 6.1.1.4'
N N 0.0061 0.0033 'International Tables Vol C Tables 4.2.6.8 and 6.1.1.4'
P P 0.1023 0.0942 'International Tables Vol C Tables 4.2.6.8 and 6.1.1.4'
F F 0.0171 0.0103 'International Tables Vol C Tables 4.2.6.8 and 6.1.1.4'
Ti Ti 0.2776 0.4457 'International Tables Vol C Tables 4.2.6.8 and 6.1.1.4'
B B 0.0013 0.0007 'International Tables Vol C Tables 4.2.6.8 and 6.1.1.4'

loop_
_geom_angle_atom_site_label_1
_geom_angle_atom_site_label_2
_geom_angle_atom_site_label_3
_geom_angle
N2 Ti1 N1 91.21(9)
N2 Ti1 C5 115.66(10)
N1 Ti1 C5 106.20(10)
N2 Ti1 C4 150.37(10)
N1 Ti1 C4 99.40(10)
C5 Ti1 C4 34.77(10)
N2 Ti1 C1 97.13(10)
N1 Ti1 C1 138.77(10)
C5 Ti1 C1 34.78(10)
C4 Ti1 C1 57.24(11)
N2 Ti1 C3 145.14(10)
N1 Ti1 C3 123.64(10)
C5 Ti1 C3 57.82(11)
C4 Ti1 C3 34.53(10)
C1 Ti1 C3 57.14(11)
N2 Ti1 C2 111.49(10)
N1 Ti1 C2 155.88(10)
C5 Ti1 C2 57.35(11)
C4 Ti1 C2 56.78(10)
C1 Ti1 C2 34.15(11)
C3 Ti1 C2 34.05(10)
N2 Ti1 Ti2 49.61(6)
N1 Ti1 Ti2 49.34(6)
C5 Ti1 Ti2 98.96(8)
C4 Ti1 Ti2 120.91(8)
C1 Ti1 Ti2 110.11(8)
C3 Ti1 Ti2 155.02(8)
C2 Ti1 Ti2 143.10(8)
N1 Ti2 N2 90.70(9)
N1 Ti2 C20 117.96(10)
N2 Ti2 C20 104.63(10)
N1 Ti2 C21 152.64(10)
N2 Ti2 C21 99.14(10)
C20 Ti2 C21 34.82(10)
N1 Ti2 C19 98.51(10)
N2 Ti2 C19 136.38(10)
C20 Ti2 C19 34.48(10)
C21 Ti2 C19 57.21(11)
N1 Ti2 C22 144.66(10)
N2 Ti2 C22 124.63(10)
C20 Ti2 C22 57.40(10)
C21 Ti2 C22 34.29(10)
C19 Ti2 C22 56.90(10)
N1 Ti2 C18 111.41(10)
N2 Ti2 C18 155.75(10)
C20 Ti2 C18 56.84(10)
C21 Ti2 C18 56.63(10)
C19 Ti2 C18 33.93(10)
C22 Ti2 C18 33.99(10)
N1 Ti2 Ti1 49.45(6)
N2 Ti2 Ti1 48.92(6)
C20 Ti2 Ti1 99.58(8)
C21 Ti2 Ti1 122.23(8)
C19 Ti2 Ti1 109.40(8)
C22 Ti2 Ti1 155.78(8)
C18 Ti2 Ti1 141.84(8)
N1 P1 C6 111.15(13)
N1 P1 C14 107.23(12)
C6 P1 C14 109.72(13)
N1 P1 C10 108.06(13)
C6 P1 C10 110.43(15)
C14 P1 C10 110.19(14)
N2 P2 C31 111.99(12)
N2 P2 C23 106.82(12)
C31 P2 C23 110.07(13)
N2 P2 C27 107.41(12)
C31 P2 C27 110.11(13)
C23 P2 C27 110.37(12)
P1 N1 Ti2 139.74(13)
P1 N1 Ti1 137.83(13)
Ti2 N1 Ti1 81.21(8)
P2 N2 Ti1 139.16(13)
P2 N2 Ti2 137.52(13)
Ti1 N2 Ti2 81.47(8)
C5 C1 C2 108.1(3)
C5 C1 Ti1 71.04(16)
C2 C1 Ti1 74.23(16)
C3 C2 C1 108.4(3)
C3 C2 Ti1 72.23(16)
C1 C2 Ti1 71.62(16)
C2 C3 C4 107.3(3)
C2 C3 Ti1 73.72(16)
C4 C3 Ti1 71.56(16)
C5 C4 C3 108.6(3)
C5 C4 Ti1 71.66(16)
C3 C4 Ti1 73.91(16)
C1 C5 C4 107.6(3)
C1 C5 Ti1 74.18(16)
C4 C5 Ti1 73.58(17)
C9 C6 C7 107.9(3)
C9 C6 C8 109.2(3)
C7 C6 C8 106.3(3)
C9 C6 P1 113.9(2)
C7 C6 P1 110.7(2)
C8 C6 P1 108.6(2)
C11 C10 C12 109.0(3)
C11 C10 C13 106.1(3)
C12 C10 C13 107.1(3)
C11 C10 P1 109.2(2)
C12 C10 P1 113.3(2)
C13 C10 P1 111.9(2)
C16 C14 C15 108.5(3)
C16 C14 C17 105.4(3)
C15 C14 C17 109.2(2)
C16 C14 P1 110.1(2)
C15 C14 P1 114.1(2)
C17 C14 P1 109.20(19)
C22 C18 C19 108.3(3)
C22 C18 Ti2 71.97(16)
C19 C18 Ti2 71.85(16)
C20 C19 C18 107.9(3)
C20 C19 Ti2 71.31(16)
C18 C19 Ti2 74.22(16)
C19 C20 C21 107.9(3)
C19 C20 Ti2 74.21(16)
C21 C20 Ti2 73.39(16)
C22 C21 C20 107.9(3)
C22 C21 Ti2 73.65(16)
C20 C21 Ti2 71.80(16)
C21 C22 C18 107.9(3)
C21 C22 Ti2 72.05(16)
C18 C22 Ti2 74.03(16)
C24 C23 C25 105.3(3)
C24 C23 C26 107.6(2)
C25 C23 C26 109.2(2)
C24 C23 P2 110.20(19)
C25 C23 P2 109.83(19)
C26 C23 P2 114.3(2)
C30 C27 C29 107.1(2)
C30 C27 C28 105.8(2)
C29 C27 C28 109.4(2)
C30 C27 P2 113.9(2)
C29 C27 P2 113.2(2)
C28 C27 P2 107.20(19)
C34 C31 C32 106.6(2)
C34 C31 C33 107.9(2)
C32 C31 C33 109.5(3)
C34 C31 P2 111.1(2)
C32 C31 P2 108.3(2)
C33 C31 P2 113.3(2)
C35 B1 C41 112.1(2)
C35 B1 C53 102.5(2)
C41 B1 C53 113.1(2)
C35 B1 C47 114.7(2)
C41 B1 C47 102.3(2)
C53 B1 C47 112.6(2)
C59 B2 C65 113.4(2)
C59 B2 C77 112.0(2)
C65 B2 C77 103.2(2)
C59 B2 C71 103.9(2)
C65 B2 C71 111.2(2)
C77 B2 C71 113.5(2)
C40 C35 C36 113.1(2)
C40 C35 B1 119.3(2)
C36 C35 B1 127.2(2)
F1 C36 C37 114.6(2)
F1 C36 C35 120.9(2)
C37 C36 C35 124.4(3)
F2 C37 C38 120.4(3)
F2 C37 C36 120.4(3)
C38 C37 C36 119.2(3)
F3 C38 C39 120.4(3)
F3 C38 C37 120.4(3)
C39 C38 C37 119.2(3)
F4 C39 C38 119.6(3)
F4 C39 C40 120.8(3)
C38 C39 C40 119.6(3)
F5 C40 C39 116.1(2)
F5 C40 C35 119.5(2)
C39 C40 C35 124.5(3)
C46 C41 C42 112.9(2)
C46 C41 B1 128.5(2)
C42 C41 B1 118.5(2)
F6 C42 C43 116.2(2)
F6 C42 C41 119.4(2)
C43 C42 C41 124.4(3)
F7 C43 C44 119.7(3)
F7 C43 C42 120.8(3)
C44 C43 C42 119.5(3)
F8 C44 C45 120.0(3)
F8 C44 C43 120.7(3)
C45 C44 C43 119.3(3)
F9 C45 C44 119.6(2)
F9 C45 C46 120.8(3)
C44 C45 C46 119.6(3)
F10 C46 C45 114.9(2)
F10 C46 C41 120.8(2)
C45 C46 C41 124.3(3)
C52 C47 C48 112.7(3)
C52 C47 B1 128.1(3)
C48 C47 B1 119.1(2)
F11 C48 C49 116.2(3)
F11 C48 C47 118.8(2)
C49 C48 C47 125.0(3)
F12 C49 C48 120.6(3)
F12 C49 C50 120.1(3)
C48 C49 C50 119.3(3)
F13 C50 C51 121.1(3)
F13 C50 C49 120.0(3)
C51 C50 C49 118.9(3)
F14 C51 C50 120.0(3)
F14 C51 C52 119.8(3)
C50 C51 C52 120.2(3)
F15 C52 C51 115.1(3)
F15 C52 C47 121.0(3)
C51 C52 C47 123.9(3)
C58 C53 C54 112.4(2)
C58 C53 B1 119.4(2)
C54 C53 B1 128.1(2)
F16 C54 C55 114.8(2)
F16 C54 C53 120.9(2)
C55 C54 C53 124.3(2)
F17 C55 C56 119.8(2)
F17 C55 C54 120.1(2)
C56 C55 C54 120.1(2)
F18 C56 C55 120.5(2)
F18 C56 C57 120.5(3)
C55 C56 C57 118.9(2)
F19 C57 C56 119.9(2)
F19 C57 C58 121.2(2)
C56 C57 C58 118.9(2)
F20 C58 C57 115.4(2)
F20 C58 C53 119.3(2)
C57 C58 C53 125.2(2)
C64 C59 C60 112.0(2)
C64 C59 B2 119.0(2)
C60 C59 B2 128.9(2)
F21 C60 C61 115.1(2)
F21 C60 C59 120.8(2)
C61 C60 C59 124.1(2)
F22 C61 C62 118.8(2)
F22 C61 C60 120.7(2)
C62 C61 C60 120.5(2)
F23 C62 C63 121.1(2)
F23 C62 C61 120.5(2)
C63 C62 C61 118.4(3)
F24 C63 C62 120.0(3)
F24 C63 C64 120.6(2)
C62 C63 C64 119.4(2)
F25 C64 C63 116.0(2)
F25 C64 C59 118.4(2)
C63 C64 C59 125.5(2)
C66 C65 C70 112.7(2)
C66 C65 B2 119.7(2)
C70 C65 B2 127.4(2)
F26 C66 C67 116.1(2)
F26 C66 C65 118.7(2)
C67 C66 C65 125.2(3)
F27 C67 C68 120.2(3)
F27 C67 C66 120.3(3)
C68 C67 C66 119.5(3)
F28 C68 C69 120.9(3)
F28 C68 C67 120.6(3)
C69 C68 C67 118.5(3)
F29 C69 C68 120.1(3)
F29 C69 C70 119.7(3)
C68 C69 C70 120.2(3)
F30 C70 C69 114.4(2)
F30 C70 C65 121.7(2)
C69 C70 C65 123.9(3)
C76 C71 C72 112.7(2)
C76 C71 B2 128.4(2)
C72 C71 B2 118.9(2)
F31 C72 C73 116.0(3)
F31 C72 C71 119.0(2)
C73 C72 C71 125.0(3)
F32 C73 C74 120.3(3)
F32 C73 C72 120.6(3)
C74 C73 C72 119.1(3)
F33 C74 C75 120.4(3)
F33 C74 C73 120.4(3)
C75 C74 C73 119.2(3)
F34 C75 C74 120.2(3)
F34 C75 C76 120.1(3)
C74 C75 C76 119.7(3)
F35 C76 C71 121.1(2)
F35 C76 C75 114.6(3)
C71 C76 C75 124.3(3)
C78 C77 C82 111.9(2)
C78 C77 B2 129.0(2)
C82 C77 B2 119.0(2)
F36 C78 C79 114.6(2)
F36 C78 C77 121.1(2)
C79 C78 C77 124.2(3)
C80 C79 F37 119.0(3)
C80 C79 C78 120.9(3)
F37 C79 C78 120.1(3)
F38 C80 C79 121.3(3)
F38 C80 C81 120.8(3)
C79 C80 C81 117.9(3)
F39 C81 C82 121.1(3)
F39 C81 C80 119.6(3)
C82 C81 C80 119.3(3)
F40 C82 C81 115.7(2)
F40 C82 C77 118.6(2)
C81 C82 C77 125.7(3)

loop_
_geom_bond_atom_site_label_1
_geom_bond_atom_site_label_2
_geom_bond_distance
Ti1 N2 1.979(2)
Ti1 N1 1.997(2)
Ti1 C5 2.333(3)
Ti1 C4 2.358(3)
Ti1 C1 2.374(3)
Ti1 C3 2.388(3)
Ti1 C2 2.407(3)
Ti1 Ti2 2.5966(7)
Ti2 N1 1.993(2)
Ti2 N2 2.000(2)
Ti2 C20 2.346(3)
Ti2 C21 2.366(3)
Ti2 C19 2.383(3)
Ti2 C22 2.387(3)
Ti2 C18 2.413(3)
P1 N1 1.631(2)
P1 C6 1.887(3)
P1 C14 1.891(3)
P1 C10 1.889(3)
P2 N2 1.633(2)
P2 C31 1.880(3)
P2 C23 1.887(3)
P2 C27 1.888(3)
C1 C5 1.407(4)
C1 C2 1.404(4)
C2 C3 1.404(4)
C3 C4 1.409(4)
C4 C5 1.402(4)
C6 C9 1.539(4)
C6 C7 1.541(4)
C6 C8 1.543(4)
C10 C11 1.531(5)
C10 C12 1.543(4)
C10 C13 1.545(5)
C14 C16 1.532(4)
C14 C15 1.542(4)
C14 C17 1.540(4)
C18 C22 1.403(4)
C18 C19 1.400(4)
C19 C20 1.402(4)
C20 C21 1.410(4)
C21 C22 1.402(4)
C23 C24 1.537(4)
C23 C25 1.537(4)
C23 C26 1.545(4)
C27 C30 1.532(4)
C27 C29 1.544(4)
C27 C28 1.547(4)
C31 C34 1.533(4)
C31 C32 1.536(4)
C31 C33 1.541(4)
B1 C35 1.654(4)
B1 C41 1.658(4)
B1 C53 1.662(4)
B1 C47 1.659(4)
B2 C59 1.649(4)
B2 C65 1.657(4)
B2 C77 1.656(4)
B2 C71 1.660(4)
C35 C40 1.382(4)
C35 C36 1.390(4)
C36 F1 1.363(3)
C36 C37 1.381(4)
C37 F2 1.347(3)
C37 C38 1.372(4)
C38 F3 1.348(3)
C38 C39 1.366(4)
C39 F4 1.352(3)
C39 C40 1.378(4)
C40 F5 1.359(3)
C41 C46 1.386(4)
C41 C42 1.398(4)
C42 F6 1.352(3)
C42 C43 1.376(4)
C43 F7 1.348(3)
C43 C44 1.369(4)
C44 F8 1.347(3)
C44 C45 1.365(4)
C45 F9 1.349(3)
C45 C46 1.384(4)
C46 F10 1.358(3)
C47 C52 1.389(4)
C47 C48 1.396(4)
C48 F11 1.363(3)
C48 C49 1.373(4)
C49 F12 1.348(4)
C49 C50 1.373(5)
C50 F13 1.344(3)
C50 C51 1.364(5)
C51 F14 1.347(4)
C51 C52 1.385(4)
C52 F15 1.360(3)
C53 C58 1.387(4)
C53 C54 1.392(4)
C54 F16 1.355(3)
C54 C55 1.376(4)
C55 F17 1.351(3)
C55 C56 1.366(4)
C56 F18 1.347(3)
C56 C57 1.374(4)
C57 F19 1.348(3)
C57 C58 1.381(4)
C58 F20 1.361(3)
C59 C64 1.392(4)
C59 C60 1.399(4)
C60 F21 1.350(3)
C60 C61 1.378(4)
C61 F22 1.354(3)
C61 C62 1.374(4)
C62 F23 1.342(3)
C62 C63 1.368(4)
C63 F24 1.349(3)
C63 C64 1.378(4)
C64 F25 1.363(3)
C65 C66 1.385(4)
C65 C70 1.395(4)
C66 F26 1.358(3)
C66 C67 1.375(4)
C67 F27 1.349(3)
C67 C68 1.373(4)
C68 F28 1.340(3)
C68 C69 1.369(4)
C69 F29 1.353(3)
C69 C70 1.384(4)
C70 F30 1.359(3)
C71 C76 1.387(4)
C71 C72 1.386(4)
C72 F31 1.358(3)
C72 C73 1.377(4)
C73 F32 1.353(3)
C73 C74 1.373(4)
C74 F33 1.351(3)
C74 C75 1.360(4)
C75 F34 1.357(3)
C75 C76 1.384(4)
C76 F35 1.362(3)
C77 C78 1.385(4)
C77 C82 1.391(4)
C78 F36 1.361(3)
C78 C79 1.379(4)
C79 C80 1.359(4)
C79 F37 1.359(3)
C80 F38 1.342(3)
C80 C81 1.378(4)
C81 F39 1.356(3)
C81 C82 1.370(4)
C82 F40 1.356(3)

loop_
_geom_torsion_atom_site_label_1
_geom_torsion_atom_site_label_2
_geom_torsion_atom_site_label_3
_geom_torsion_atom_site_label_4
_geom_torsion
N2 Ti1 Ti2 N1 140.10(11)
C5 Ti1 Ti2 N1 -103.70(11)
C4 Ti1 Ti2 N1 -74.73(12)
C1 Ti1 Ti2 N1 -137.83(12)
C3 Ti1 Ti2 N1 -83.4(2)
C2 Ti1 Ti2 N1 -149.30(15)
N1 Ti1 Ti2 N2 -140.10(11)
C5 Ti1 Ti2 N2 116.20(11)
C4 Ti1 Ti2 N2 145.16(12)
C1 Ti1 Ti2 N2 82.06(11)
C3 Ti1 Ti2 N2 136.5(2)
C2 Ti1 Ti2 N2 70.60(15)
N2 Ti1 Ti2 C20 -101.12(11)
N1 Ti1 Ti2 C20 118.78(11)
C5 Ti1 Ti2 C20 15.08(11)
C4 Ti1 Ti2 C20 44.05(12)
C1 Ti1 Ti2 C20 -19.06(12)
C3 Ti1 Ti2 C20 35.3(2)
C2 Ti1 Ti2 C20 -30.52(15)
N2 Ti1 Ti2 C21 -72.51(12)
N1 Ti1 Ti2 C21 147.39(12)
C5 Ti1 Ti2 C21 43.69(12)
C4 Ti1 Ti2 C21 72.66(13)
C1 Ti1 Ti2 C21 9.56(12)
C3 Ti1 Ti2 C21 64.0(2)
C2 Ti1 Ti2 C21 -1.90(16)
N2 Ti1 Ti2 C19 -135.33(11)
N1 Ti1 Ti2 C19 84.56(11)
C5 Ti1 Ti2 C19 -19.14(12)
C4 Ti1 Ti2 C19 9.83(12)
C1 Ti1 Ti2 C19 -53.27(12)
C3 Ti1 Ti2 C19 1.1(2)
C2 Ti1 Ti2 C19 -64.73(15)
N2 Ti1 Ti2 C22 -84.2(2)
N1 Ti1 Ti2 C22 135.6(2)
C5 Ti1 Ti2 C22 31.9(2)
C4 Ti1 Ti2 C22 60.9(2)
C1 Ti1 Ti2 C22 -2.2(2)
C3 Ti1 Ti2 C22 52.2(3)
C2 Ti1 Ti2 C22 -13.6(2)
N2 Ti1 Ti2 C18 -148.03(15)
N1 Ti1 Ti2 C18 71.87(15)
C5 Ti1 Ti2 C18 -31.83(15)
C4 Ti1 Ti2 C18 -2.86(15)
C1 Ti1 Ti2 C18 -65.96(15)
C3 Ti1 Ti2 C18 -11.6(2)
C2 Ti1 Ti2 C18 -77.42(18)
C6 P1 N1 Ti2 -85.0(2)
C14 P1 N1 Ti2 34.9(2)
C10 P1 N1 Ti2 153.7(2)
C6 P1 N1 Ti1 112.99(19)
C14 P1 N1 Ti1 -127.09(19)
C10 P1 N1 Ti1 -8.3(2)
N2 Ti2 N1 P1 -139.0(2)
C20 Ti2 N1 P1 114.0(2)
C21 Ti2 N1 P1 109.3(2)
C19 Ti2 N1 P1 83.8(2)
C22 Ti2 N1 P1 41.8(3)
C18 Ti2 N1 P1 51.2(2)
Ti1 Ti2 N1 P1 -167.9(2)
N2 Ti2 N1 Ti1 28.92(8)
C20 Ti2 N1 Ti1 -78.10(11)
C21 Ti2 N1 Ti1 -82.8(2)
C19 Ti2 N1 Ti1 -108.30(9)
C22 Ti2 N1 Ti1 -150.28(14)
C18 Ti2 N1 Ti1 -140.90(9)
N2 Ti1 N1 P1 139.11(19)
C5 Ti1 N1 P1 -103.7(2)
C4 Ti1 N1 P1 -68.7(2)
C1 Ti1 N1 P1 -118.6(2)
C3 Ti1 N1 P1 -41.9(2)
C2 Ti1 N1 P1 -60.2(3)
Ti2 Ti1 N1 P1 168.4(2)
N2 Ti1 N1 Ti2 -29.25(8)
C5 Ti1 N1 Ti2 87.95(10)
C4 Ti1 N1 Ti2 122.97(9)
C1 Ti1 N1 Ti2 73.00(16)
C3 Ti1 N1 Ti2 149.73(10)
C2 Ti1 N1 Ti2 131.4(2)
C31 P2 N2 Ti1 -88.7(2)
C23 P2 N2 Ti1 31.9(2)
C27 P2 N2 Ti1 150.31(18)
C31 P2 N2 Ti2 113.25(19)
C23 P2 N2 Ti2 -126.17(18)
C27 P2 N2 Ti2 -7.8(2)
N1 Ti1 N2 P2 -136.10(19)
C5 Ti1 N2 P2 115.25(19)
C4 Ti1 N2 P2 112.3(2)
C1 Ti1 N2 P2 84.4(2)
C3 Ti1 N2 P2 45.4(3)
C2 Ti1 N2 P2 52.3(2)
Ti2 Ti1 N2 P2 -165.2(2)
N1 Ti1 N2 Ti2 29.12(8)
C5 Ti1 N2 Ti2 -79.52(11)
C4 Ti1 N2 Ti2 -82.4(2)
C1 Ti1 N2 Ti2 -110.40(9)
C3 Ti1 N2 Ti2 -149.40(15)
C2 Ti1 N2 Ti2 -142.51(9)
N1 Ti2 N2 P2 136.53(18)
C20 Ti2 N2 P2 -104.27(19)
C21 Ti2 N2 P2 -69.10(19)
C19 Ti2 N2 P2 -120.32(19)
C22 Ti2 N2 P2 -44.0(2)
C18 Ti2 N2 P2 -67.1(3)
Ti1 Ti2 N2 P2 165.7(2)
N1 Ti2 N2 Ti1 -29.17(8)
C20 Ti2 N2 Ti1 90.03(10)
C21 Ti2 N2 Ti1 125.20(9)
C19 Ti2 N2 Ti1 73.98(15)
C22 Ti2 N2 Ti1 150.26(10)
C18 Ti2 N2 Ti1 127.2(2)
N2 Ti1 C1 C5 125.80(18)
N1 Ti1 C1 C5 25.7(3)
C4 Ti1 C1 C5 -38.19(18)
C3 Ti1 C1 C5 -79.5(2)
C2 Ti1 C1 C5 -116.0(3)
Ti2 Ti1 C1 C5 76.32(18)
N2 Ti1 C1 C2 -118.25(18)
N1 Ti1 C1 C2 141.69(18)
C5 Ti1 C1 C2 116.0(3)
C4 Ti1 C1 C2 77.8(2)
C3 Ti1 C1 C2 36.40(18)
Ti2 Ti1 C1 C2 -167.73(16)
C5 C1 C2 C3 0.1(3)
Ti1 C1 C2 C3 -63.3(2)
C5 C1 C2 Ti1 63.44(19)
N2 Ti1 C2 C3 -172.96(17)
N1 Ti1 C2 C3 27.9(4)
C5 Ti1 C2 C3 79.6(2)
C4 Ti1 C2 C3 37.85(18)
C1 Ti1 C2 C3 117.1(3)
Ti2 Ti1 C2 C3 136.50(17)
N2 Ti1 C2 C1 70.0(2)
N1 Ti1 C2 C1 -89.2(3)
C5 Ti1 C2 C1 -37.53(18)
C4 Ti1 C2 C1 -79.2(2)
C3 Ti1 C2 C1 -117.1(3)
Ti2 Ti1 C2 C1 19.4(2)
C1 C2 C3 C4 -1.2(3)
Ti1 C2 C3 C4 -64.14(19)
C1 C2 C3 Ti1 62.91(19)
N2 Ti1 C3 C2 11.5(3)
N1 Ti1 C3 C2 -166.72(17)
C5 Ti1 C3 C2 -78.0(2)
C4 Ti1 C3 C2 -115.1(3)
C1 Ti1 C3 C2 -36.51(18)
Ti2 Ti1 C3 C2 -101.9(2)
N2 Ti1 C3 C4 126.6(2)
N1 Ti1 C3 C4 -51.6(2)
C5 Ti1 C3 C4 37.08(18)
C1 Ti1 C3 C4 78.6(2)
C2 Ti1 C3 C4 115.1(3)
Ti2 Ti1 C3 C4 13.2(3)
C2 C3 C4 C5 1.9(3)
Ti1 C3 C4 C5 -63.70(19)
C2 C3 C4 Ti1 65.57(19)
N2 Ti1 C4 C5 4.6(3)
N1 Ti1 C4 C5 -104.91(18)
C1 Ti1 C4 C5 38.21(17)
C3 Ti1 C4 C5 116.5(3)
C2 Ti1 C4 C5 79.19(19)
Ti2 Ti1 C4 C5 -57.03(19)
N2 Ti1 C4 C3 -111.9(2)
N1 Ti1 C4 C3 138.59(18)
C5 Ti1 C4 C3 -116.5(3)
C1 Ti1 C4 C3 -78.3(2)
C2 Ti1 C4 C3 -37.31(18)
Ti2 Ti1 C4 C3 -173.53(16)
C2 C1 C5 C4 1.0(3)
Ti1 C1 C5 C4 66.55(19)
C2 C1 C5 Ti1 -65.53(19)
C3 C4 C5 C1 -1.8(3)
Ti1 C4 C5 C1 -66.95(19)
C3 C4 C5 Ti1 65.2(2)
N2 Ti1 C5 C1 -63.2(2)
N1 Ti1 C5 C1 -162.66(18)
C4 Ti1 C5 C1 114.2(3)
C3 Ti1 C5 C1 77.4(2)
C2 Ti1 C5 C1 36.84(18)
Ti2 Ti1 C5 C1 -112.53(17)
N2 Ti1 C5 C4 -177.47(16)
N1 Ti1 C5 C4 83.10(18)
C1 Ti1 C5 C4 -114.2(3)
C3 Ti1 C5 C4 -36.83(17)
C2 Ti1 C5 C4 -77.41(19)
Ti2 Ti1 C5 C4 133.22(16)
N1 P1 C6 C9 -165.1(2)
C14 P1 C6 C9 76.5(3)
C10 P1 C6 C9 -45.2(3)
N1 P1 C6 C7 73.1(2)
C14 P1 C6 C7 -45.3(3)
C10 P1 C6 C7 -167.0(2)
N1 P1 C6 C8 -43.2(3)
C14 P1 C6 C8 -161.6(2)
C10 P1 C6 C8 76.7(3)
N1 P1 C10 C11 -35.6(3)
C6 P1 C10 C11 -157.4(2)
C14 P1 C10 C11 81.2(2)
N1 P1 C10 C12 -157.3(3)
C6 P1 C10 C12 81.0(3)
C14 P1 C10 C12 -40.4(3)
N1 P1 C10 C13 81.5(2)
C6 P1 C10 C13 -40.3(3)
C14 P1 C10 C13 -161.6(2)
N1 P1 C14 C16 70.8(2)
C6 P1 C14 C16 -168.4(2)
C10 P1 C14 C16 -46.6(3)
N1 P1 C14 C15 -166.9(2)
C6 P1 C14 C15 -46.1(3)
C10 P1 C14 C15 75.7(3)
N1 P1 C14 C17 -44.5(2)
C6 P1 C14 C17 76.3(2)
C10 P1 C14 C17 -161.9(2)
N1 Ti2 C18 C22 -170.29(17)
N2 Ti2 C18 C22 35.2(3)
C20 Ti2 C18 C22 79.50(19)
C21 Ti2 C18 C22 37.57(17)
C19 Ti2 C18 C22 117.0(3)
Ti1 Ti2 C18 C22 138.84(16)
N1 Ti2 C18 C19 72.66(19)
N2 Ti2 C18 C19 -81.8(3)
C20 Ti2 C18 C19 -37.54(18)
C21 Ti2 C18 C19 -79.5(2)
C22 Ti2 C18 C19 -117.0(3)
Ti1 Ti2 C18 C19 21.8(2)
C22 C18 C19 C20 0.7(3)
Ti2 C18 C19 C20 63.8(2)
C22 C18 C19 Ti2 -63.1(2)
N1 Ti2 C19 C20 128.28(18)
N2 Ti2 C19 C20 28.2(2)
C21 Ti2 C19 C20 -38.09(17)
C22 Ti2 C19 C20 -79.22(19)
C18 Ti2 C19 C20 -115.7(3)
Ti1 Ti2 C19 C20 78.38(17)
N1 Ti2 C19 C18 -116.03(18)
N2 Ti2 C19 C18 143.89(17)
C20 Ti2 C19 C18 115.7(3)
C21 Ti2 C19 C18 77.60(19)
C22 Ti2 C19 C18 36.47(18)
Ti1 Ti2 C19 C18 -165.92(16)
C18 C19 C20 C21 0.5(3)
Ti2 C19 C20 C21 66.2(2)
C18 C19 C20 Ti2 -65.7(2)
N1 Ti2 C20 C19 -61.5(2)
N2 Ti2 C20 C19 -160.31(17)
C21 Ti2 C20 C19 114.7(3)
C22 Ti2 C20 C19 77.67(19)
C18 Ti2 C20 C19 36.93(17)
Ti1 Ti2 C20 C19 -110.46(17)
N1 Ti2 C20 C21 -176.25(16)
N2 Ti2 C20 C21 84.95(18)
C19 Ti2 C20 C21 -114.7(3)
C22 Ti2 C20 C21 -37.07(17)
C18 Ti2 C20 C21 -77.80(19)
Ti1 Ti2 C20 C21 134.81(16)
C19 C20 C21 C22 -1.4(3)
Ti2 C20 C21 C22 65.33(19)
C19 C20 C21 Ti2 -66.7(2)
N1 Ti2 C21 C22 -108.5(2)
N2 Ti2 C21 C22 141.79(17)
C20 Ti2 C21 C22 -115.7(3)
C19 Ti2 C21 C22 -77.98(19)
C18 Ti2 C21 C22 -37.23(17)
Ti1 Ti2 C21 C22 -171.48(14)
N1 Ti2 C21 C20 7.2(3)
N2 Ti2 C21 C20 -102.53(18)
C19 Ti2 C21 C20 37.70(17)
C22 Ti2 C21 C20 115.7(3)
C18 Ti2 C21 C20 78.45(19)
Ti1 Ti2 C21 C20 -55.80(19)
C20 C21 C22 C18 1.8(3)
Ti2 C21 C22 C18 65.9(2)
C20 C21 C22 Ti2 -64.10(19)
C19 C18 C22 C21 -1.5(3)
Ti2 C18 C22 C21 -64.59(19)
C19 C18 C22 Ti2 63.1(2)
N1 Ti2 C22 C21 131.10(19)
N2 Ti2 C22 C21 -47.9(2)
C20 Ti2 C22 C21 37.65(17)
C19 Ti2 C22 C21 78.95(19)
C18 Ti2 C22 C21 115.4(3)
Ti1 Ti2 C22 C21 17.8(3)
N1 Ti2 C22 C18 15.7(3)
N2 Ti2 C22 C18 -163.27(16)
C20 Ti2 C22 C18 -77.70(19)
C21 Ti2 C22 C18 -115.4(3)
C19 Ti2 C22 C18 -36.40(17)
Ti1 Ti2 C22 C18 -97.6(2)
N2 P2 C23 C24 -45.8(2)
C31 P2 C23 C24 76.0(2)
C27 P2 C23 C24 -162.2(2)
N2 P2 C23 C25 69.8(2)
C31 P2 C23 C25 -168.4(2)
C27 P2 C23 C25 -46.6(2)
N2 P2 C23 C26 -167.0(2)
C31 P2 C23 C26 -45.2(2)
C27 P2 C23 C26 76.5(2)
N2 P2 C27 C30 82.6(2)
C31 P2 C27 C30 -39.6(2)
C23 P2 C27 C30 -161.3(2)
N2 P2 C27 C29 -154.8(2)
C31 P2 C27 C29 83.0(2)
C23 P2 C27 C29 -38.7(3)
N2 P2 C27 C28 -34.1(2)
C31 P2 C27 C28 -156.25(19)
C23 P2 C27 C28 82.0(2)
N2 P2 C31 C34 74.0(2)
C23 P2 C31 C34 -44.7(2)
C27 P2 C31 C34 -166.6(2)
N2 P2 C31 C32 -42.7(2)
C23 P2 C31 C32 -161.4(2)
C27 P2 C31 C32 76.7(2)
N2 P2 C31 C33 -164.3(2)
C23 P2 C31 C33 77.0(2)
C27 P2 C31 C33 -44.9(2)
C41 B1 C35 C40 -173.2(2)
C53 B1 C35 C40 65.2(3)
C47 B1 C35 C40 -57.1(3)
C41 B1 C35 C36 14.3(4)
C53 B1 C35 C36 -107.3(3)
C47 B1 C35 C36 130.4(3)
C40 C35 C36 F1 -177.5(2)
B1 C35 C36 F1 -4.6(4)
C40 C35 C36 C37 0.7(4)
B1 C35 C36 C37 173.6(3)
F1 C36 C37 F2 -1.4(4)
C35 C36 C37 F2 -179.7(2)
F1 C36 C37 C38 178.9(2)
C35 C36 C37 C38 0.6(4)
F2 C37 C38 F3 0.3(4)
C36 C37 C38 F3 180.0(2)
F2 C37 C38 C39 179.3(3)
C36 C37 C38 C39 -0.9(4)
F3 C38 C39 F4 -1.5(4)
C37 C38 C39 F4 179.4(3)
F3 C38 C39 C40 179.0(3)
C37 C38 C39 C40 0.0(4)
F4 C39 C40 F5 2.4(4)
C38 C39 C40 F5 -178.1(2)
F4 C39 C40 C35 -178.0(2)
C38 C39 C40 C35 1.5(4)
C36 C35 C40 F5 177.8(2)
B1 C35 C40 F5 4.3(4)
C36 C35 C40 C39 -1.8(4)
B1 C35 C40 C39 -175.3(3)
C35 B1 C41 C46 -122.7(3)
C53 B1 C41 C46 -7.4(4)
C47 B1 C41 C46 114.0(3)
C35 B1 C41 C42 61.4(3)
C53 B1 C41 C42 176.7(2)
C47 B1 C41 C42 -61.9(3)
C46 C41 C42 F6 179.6(2)
B1 C41 C42 F6 -3.9(4)
C46 C41 C42 C43 1.2(4)
B1 C41 C42 C43 177.8(3)
F6 C42 C43 F7 1.0(4)
C41 C42 C43 F7 179.4(3)
F6 C42 C43 C44 -179.0(3)
C41 C42 C43 C44 -0.6(4)
F7 C43 C44 F8 -1.4(4)
C42 C43 C44 F8 178.6(2)
F7 C43 C44 C45 -179.7(3)
C42 C43 C44 C45 0.3(4)
F8 C44 C45 F9 -0.6(4)
C43 C44 C45 F9 177.7(2)
F8 C44 C45 C46 -179.0(2)
C43 C44 C45 C46 -0.7(4)
F9 C45 C46 F10 3.8(4)
C44 C45 C46 F10 -177.8(2)
F9 C45 C46 C41 -176.9(2)
C44 C45 C46 C41 1.6(4)
C42 C41 C46 F10 177.6(2)
B1 C41 C46 F10 1.5(4)
C42 C41 C46 C45 -1.7(4)
B1 C41 C46 C45 -177.8(3)
C35 B1 C47 C52 -9.0(4)
C41 B1 C47 C52 112.7(3)
C53 B1 C47 C52 -125.6(3)
C35 B1 C47 C48 176.3(2)
C41 B1 C47 C48 -62.0(3)
C53 B1 C47 C48 59.7(3)
C52 C47 C48 F11 -178.3(2)
B1 C47 C48 F11 -2.8(4)
C52 C47 C48 C49 1.6(4)
B1 C47 C48 C49 177.1(3)
F11 C48 C49 F12 1.8(4)
C47 C48 C49 F12 -178.1(3)
F11 C48 C49 C50 -179.9(3)
C47 C48 C49 C50 0.2(4)
F12 C49 C50 F13 -1.3(4)
C48 C49 C50 F13 -179.7(3)
F12 C49 C50 C51 177.2(3)
C48 C49 C50 C51 -1.2(4)
F13 C50 C51 F14 -1.2(5)
C49 C50 C51 F14 -179.6(3)
F13 C50 C51 C52 178.7(3)
C49 C50 C51 C52 0.3(5)
F14 C51 C52 F15 2.3(4)
C50 C51 C52 F15 -177.6(3)
F14 C51 C52 C47 -178.3(3)
C50 C51 C52 C47 1.8(5)
C48 C47 C52 F15 176.8(2)
B1 C47 C52 F15 1.8(5)
C48 C47 C52 C51 -2.6(4)
B1 C47 C52 C51 -177.6(3)
C35 B1 C53 C58 59.6(3)
C41 B1 C53 C58 -61.3(3)
C47 B1 C53 C58 -176.7(2)
C35 B1 C53 C54 -115.8(3)
C41 B1 C53 C54 123.2(3)
C47 B1 C53 C54 7.8(4)
C58 C53 C54 F16 -176.0(2)
B1 C53 C54 F16 -0.3(4)
C58 C53 C54 C55 3.6(4)
B1 C53 C54 C55 179.4(3)
F16 C54 C55 F17 -3.4(4)
C53 C54 C55 F17 176.9(2)
F16 C54 C55 C56 176.4(2)
C53 C54 C55 C56 -3.3(4)
F17 C55 C56 F18 0.3(4)
C54 C55 C56 F18 -179.6(2)
F17 C55 C56 C57 -179.5(2)
C54 C55 C56 C57 0.7(4)
F18 C56 C57 F19 1.1(4)
C55 C56 C57 F19 -179.2(2)
F18 C56 C57 C58 -178.8(2)
C55 C56 C57 C58 0.9(4)
F19 C57 C58 F20 -1.2(4)
C56 C57 C58 F20 178.6(2)
F19 C57 C58 C53 179.9(2)
C56 C57 C58 C53 -0.3(4)
C54 C53 C58 F20 179.3(2)
B1 C53 C58 F20 3.1(4)
C54 C53 C58 C57 -1.8(4)
B1 C53 C58 C57 -178.0(2)
C65 B2 C59 C64 178.1(2)
C77 B2 C59 C64 61.8(3)
C71 B2 C59 C64 -61.0(3)
C65 B2 C59 C60 -4.0(4)
C77 B2 C59 C60 -120.3(3)
C71 B2 C59 C60 116.9(3)
C64 C59 C60 F21 176.6(2)
B2 C59 C60 F21 -1.4(4)
C64 C59 C60 C61 -2.9(4)
B2 C59 C60 C61 179.1(3)
F21 C60 C61 F22 1.7(4)
C59 C60 C61 F22 -178.7(2)
F21 C60 C61 C62 -178.5(2)
C59 C60 C61 C62 1.1(4)
F22 C61 C62 F23 0.2(4)
C60 C61 C62 F23 -179.6(3)
F22 C61 C62 C63 -179.7(3)
C60 C61 C62 C63 0.5(4)
F23 C62 C63 F24 1.4(4)
C61 C62 C63 F24 -178.6(3)
F23 C62 C63 C64 -179.9(3)
C61 C62 C63 C64 0.0(4)
F24 C63 C64 F25 -1.4(4)
C62 C63 C64 F25 179.9(2)
F24 C63 C64 C59 176.4(3)
C62 C63 C64 C59 -2.3(5)
C60 C59 C64 F25 -178.7(2)
B2 C59 C64 F25 -0.5(4)
C60 C59 C64 C63 3.5(4)
B2 C59 C64 C63 -178.2(3)
C59 B2 C65 C66 -59.3(3)
C77 B2 C65 C66 62.1(3)
C71 B2 C65 C66 -175.9(2)
C59 B2 C65 C70 127.2(3)
C77 B2 C65 C70 -111.4(3)
C71 B2 C65 C70 10.6(4)
C70 C65 C66 F26 177.8(2)
B2 C65 C66 F26 3.3(4)
C70 C65 C66 C67 -2.4(4)
B2 C65 C66 C67 -176.8(3)
F26 C66 C67 F27 0.8(4)
C65 C66 C67 F27 -179.0(2)
F26 C66 C67 C68 -179.1(2)
C65 C66 C67 C68 1.0(4)
F27 C67 C68 F28 0.1(4)
C66 C67 C68 F28 -179.9(2)
F27 C67 C68 C69 -179.3(2)
C66 C67 C68 C69 0.6(4)
F28 C68 C69 F29 -0.4(4)
C67 C68 C69 F29 179.0(2)
F28 C68 C69 C70 179.9(2)
C67 C68 C69 C70 -0.7(4)
F29 C69 C70 F30 -1.8(4)
C68 C69 C70 F30 177.9(2)
F29 C69 C70 C65 179.4(2)
C68 C69 C70 C65 -0.8(4)
C66 C65 C70 F30 -176.4(2)
B2 C65 C70 F30 -2.5(4)
C66 C65 C70 C69 2.3(4)
B2 C65 C70 C69 176.2(3)
C59 B2 C71 C76 118.0(3)
C65 B2 C71 C76 -119.7(3)
C77 B2 C71 C76 -3.8(4)
C59 B2 C71 C72 -59.6(3)
C65 B2 C71 C72 62.7(3)
C77 B2 C71 C72 178.6(2)
C76 C71 C72 F31 179.3(2)
B2 C71 C72 F31 -2.7(4)
C76 C71 C72 C73 1.2(4)
B2 C71 C72 C73 179.2(3)
F31 C72 C73 F32 1.8(4)
C71 C72 C73 F32 -180.0(3)
F31 C72 C73 C74 -177.5(3)
C71 C72 C73 C74 0.7(5)
F32 C73 C74 F33 -1.1(5)
C72 C73 C74 F33 178.2(3)
F32 C73 C74 C75 179.7(3)
C72 C73 C74 C75 -1.0(5)
F33 C74 C75 F34 0.3(5)
C73 C74 C75 F34 179.5(3)
F33 C74 C75 C76 -179.9(3)
C73 C74 C75 C76 -0.7(5)
C72 C71 C76 F35 177.2(3)
B2 C71 C76 F35 -0.5(5)
C72 C71 C76 C75 -3.0(4)
B2 C71 C76 C75 179.3(3)
F34 C75 C76 F35 2.5(4)
C74 C75 C76 F35 -177.3(3)
F34 C75 C76 C71 -177.3(3)
C74 C75 C76 C71 2.9(5)
C59 B2 C77 C78 6.5(4)
C65 B2 C77 C78 -115.8(3)
C71 B2 C77 C78 123.7(3)
C59 B2 C77 C82 -178.0(2)
C65 B2 C77 C82 59.7(3)
C71 B2 C77 C82 -60.7(3)
C82 C77 C78 F36 -176.7(2)
B2 C77 C78 F36 -0.9(4)
C82 C77 C78 C79 2.3(4)
B2 C77 C78 C79 178.0(3)
F36 C78 C79 C80 178.2(3)
C77 C78 C79 C80 -0.8(5)
F36 C78 C79 F37 -0.9(4)
C77 C78 C79 F37 -179.9(3)
F37 C79 C80 F38 -0.2(5)
C78 C79 C80 F38 -179.3(3)
F37 C79 C80 C81 178.4(3)
C78 C79 C80 C81 -0.6(5)
F38 C80 C81 F39 -0.5(5)
C79 C80 C81 F39 -179.2(3)
F38 C80 C81 C82 179.0(3)
C79 C80 C81 C82 0.4(5)
F39 C81 C82 F40 0.1(4)
C80 C81 C82 F40 -179.5(3)
F39 C81 C82 C77 -179.1(3)
C80 C81 C82 C77 1.4(5)
C78 C77 C82 F40 178.3(2)
B2 C77 C82 F40 2.0(4)
C78 C77 C82 C81 -2.6(4)
B2 C77 C82 C81 -178.8(3)
